data_2208571
loop_
_publ_author_name
'Tr\'avn\'i\(cek, Zden\(ek'
'Marek, Jarom\'ir'
'Popa, Igor'

_publ_section_title
;
6-(2-Chloro-4-fluorobenzylamino)purine
;
_journal_coeditor_code CV2016
_journal_issue 4
_journal_name_full 'Acta Crystallographica, Section E'
_journal_page_first o1536
_journal_page_last o1538
_journal_paper_doi 10.1107/S1600536806009895
_journal_volume 62
_journal_year 2006
_chemical_formula_iupac 'C12 H9 Cl F N5'
_chemical_formula_moiety 'C12 H9 Cl F N5'
_chemical_formula_sum 'C12 H9 Cl F N5'
_chemical_formula_weight 277.69
_chemical_name_systematic
;
6-(2-Chloro-4-fluorobenzylamino)purine
;
_space_group_IT_number 2
_symmetry_cell_setting triclinic
_symmetry_space_group_name_Hall '-P 1'
_symmetry_space_group_name_H-M 'P -1'
_atom_sites_solution_hydrogens geom
_atom_sites_solution_primary direct
_atom_sites_solution_secondary difmap
_audit_creation_method SHELXL-97
_cell_angle_alpha 98.108(8)
_cell_angle_beta 101.603(7)
_cell_angle_gamma 105.518(8)
_cell_formula_units_Z 2
_cell_length_a 7.2544(6)
_cell_length_b 7.3755(7)
_cell_length_c 11.8649(11)
_cell_measurement_reflns_used 3235
_cell_measurement_temperature 105(2)
_cell_measurement_theta_max 29.7435
_cell_measurement_theta_min 1.75
_cell_volume 586.28(10)
_computing_cell_refinement 'CrysAlis RED (Oxford Diffraction, 2002)'
_computing_data_collection 'CrysAlis CCD (Oxford Diffraction, 2002)'
_computing_data_reduction 'CrysAlis RED'
_computing_molecular_graphics 'ORTEPIII (Burnett & Johnson, 1996)'
_computing_publication_material 'SHELXL97 (Sheldrick, 1997) and PARST (Nardelli, 1995)'
_computing_structure_refinement 'SHELXL97 (Sheldrick, 1997)'
_computing_structure_solution 'SHELXS97 (Sheldrick, 1997)'
_diffrn_ambient_temperature 105(2)
_diffrn_detector_area_resol_mean 16.3
_diffrn_measured_fraction_theta_full 0.996
_diffrn_measured_fraction_theta_max 0.996
_diffrn_measurement_device_type 'Oxford Diffraction Xcalibur'
_diffrn_measurement_method 'rotation method, \w'
_diffrn_radiation_monochromator 'Enhance (Oxford Diffraction)'
_diffrn_radiation_source 'fine-focus sealed tube'
_diffrn_radiation_type MoK\a
_diffrn_radiation_wavelength 0.71073
_diffrn_reflns_av_R_equivalents 0.0190
_diffrn_reflns_av_sigmaI/netI 0.0183
_diffrn_reflns_limit_h_max 8
_diffrn_reflns_limit_h_min -8
_diffrn_reflns_limit_k_max 7
_diffrn_reflns_limit_k_min -8
_diffrn_reflns_limit_l_max 14
_diffrn_reflns_limit_l_min -14
_diffrn_reflns_number 5335
_diffrn_reflns_theta_full 25.03
_diffrn_reflns_theta_max 25.03
_diffrn_reflns_theta_min 3.50
_diffrn_standards_number 0
_exptl_absorpt_coefficient_mu 0.331
_exptl_absorpt_correction_type none
_exptl_crystal_colour colourless
_exptl_crystal_density_diffrn 1.573
_exptl_crystal_density_method 'not measured'
_exptl_crystal_description prism
_exptl_crystal_F_000 284
_exptl_crystal_size_max 0.30
_exptl_crystal_size_mid 0.30
_exptl_crystal_size_min 0.25
_refine_diff_density_max 0.483
_refine_diff_density_min -0.247
_refine_ls_extinction_method none
_refine_ls_goodness_of_fit_ref 1.043
_refine_ls_hydrogen_treatment constr
_refine_ls_matrix_type full
_refine_ls_number_parameters 173
_refine_ls_number_reflns 2063
_refine_ls_number_restraints 0
_refine_ls_restrained_S_all 1.043
_refine_ls_R_factor_all 0.0459
_refine_ls_R_factor_gt 0.0425
_refine_ls_shift/su_max 0.002
_refine_ls_shift/su_mean 0.000
_refine_ls_structure_factor_coef Fsqd
_refine_ls_weighting_details 'calc w=1/[\s^2^(Fo^2^)+(0.05P)^2^+0.65P] where P=(Fo^2^+2Fc^2^)/3'
_refine_ls_weighting_scheme calc
_refine_ls_wR_factor_gt 0.1052
_refine_ls_wR_factor_ref 0.1076
_reflns_number_gt 1908
_reflns_number_total 2063
_reflns_threshold_expression I>2\s(I)
_cod_data_source_file cv2016.cif
_cod_data_source_block I
_cod_depositor_comments
;
The following automatic conversions were performed:
'_geom_bond_publ_flag' value 'Yes' changed to 'yes' according to
'/home/saulius/struct/CIF-dictionaries/cif_core.dic' dictionary named
'cif_core.dic' version 2.4.1 from 2010-06-29 (13
times).

'_geom_angle_publ_flag' value 'Yes' changed to 'yes' according to
'/home/saulius/struct/CIF-dictionaries/cif_core.dic' dictionary named
'cif_core.dic' version 2.4.1 from 2010-06-29 (16
times).

'_geom_torsion_publ_flag' value 'Yes' changed to 'yes' according
to '/home/saulius/struct/CIF-dictionaries/cif_core.dic' dictionary named
'cif_core.dic' version 2.4.1 from 2010-06-29 (3 times).

Automatic conversion script
Id: cif_fix_enum 1527 2010-12-29 10:47:43Z saulius 

The following automatic conversions were performed:

'_geom_bond_publ_flag' value 'Yes' changed to 'yes' according to
/home/saulius/struct/CIF-dictionaries/cif_core.dic dictionary named
'cif_core.dic' version 2.4.1 from 2010-06-29 (13
times).

'_geom_angle_publ_flag' value 'Yes' changed to 'yes'
according to /home/saulius/struct/CIF-dictionaries/cif_core.dic
dictionary named 'cif_core.dic' version 2.4.1 from 2010-06-29 (16
times).

'_geom_torsion_publ_flag' value 'Yes' changed to 'yes'
according to /home/saulius/struct/CIF-dictionaries/cif_core.dic
dictionary named 'cif_core.dic' version 2.4.1 from 2010-06-29 (3
times).

Automatic conversion script
Id: cif_fix_values 1715 2011-07-08 13:25:40Z adriana 
;
_cod_database_code 2208571

loop_
_symmetry_equiv_pos_as_xyz
'x, y, z'
'-x, -y, -z'

loop_
_atom_site_type_symbol
_atom_site_label
_atom_site_fract_x
_atom_site_fract_y
_atom_site_fract_z
_atom_site_U_iso_or_equiv
_atom_site_adp_type
_atom_site_calc_flag
_atom_site_refinement_flags
_atom_site_occupancy
Cl Cl -0.25911(8) 0.65716(9) 0.62413(5) 0.0348(2) Uani d . 1
F F 0.1248(2) 0.8330(2) 0.32535(12) 0.0413(4) Uani d . 1
N N1 0.4265(3) 0.4710(2) 0.80081(15) 0.0222(4) Uani d . 1
C C2 0.5627(3) 0.3804(3) 0.81740(18) 0.0238(5) Uani d . 1
H H2 0.5292 0.2580 0.7671 0.029 Uiso calc R 1
N N3 0.7394(2) 0.4360(3) 0.89422(15) 0.0211(4) Uani d . 1
H H3 0.8226 0.3682 0.9001 0.025 Uiso calc PR 0.18(4)
C C4 0.7727(3) 0.6110(3) 0.96176(18) 0.0196(4) Uani d . 1
C C5 0.6467(3) 0.7231(3) 0.95572(18) 0.0213(4) Uani d . 1
C C6 0.4645(3) 0.6469(3) 0.87106(18) 0.0211(4) Uani d . 1
N N6 0.3306(2) 0.7430(2) 0.85901(15) 0.0204(4) Uani d . 1
H H6 0.3607 0.8580 0.9036 0.024 Uiso calc R 1
N N7 0.7273(3) 0.8937(2) 1.03853(15) 0.0231(4) Uani d . 1
C C8 0.8992(3) 0.8800(3) 1.09268(19) 0.0238(5) Uani d . 1
H H8 0.9899 0.9767 1.1558 0.029 Uiso calc R 1
N N9 0.9349(3) 0.7146(2) 1.04999(15) 0.0207(4) Uani d . 1
H H9 1.0415 0.6813 1.0745 0.025 Uiso calc PR 0.82(4)
C C9 0.1390(3) 0.6653(3) 0.77577(18) 0.0202(4) Uani d . 1
H H9A 0.0412 0.7104 0.8098 0.024 Uiso calc R 1
H H9B 0.0981 0.5233 0.7638 0.024 Uiso calc R 1
C C10 0.1353(3) 0.7214(3) 0.65746(17) 0.0185(4) Uani d . 1
C C11 -0.0396(3) 0.7152(3) 0.58047(19) 0.0224(5) Uani d . 1
C C12 -0.0470(3) 0.7532(3) 0.46859(19) 0.0274(5) Uani d . 1
H H12 -0.1677 0.7486 0.4173 0.033 Uiso calc R 1
C C13 0.1277(4) 0.7977(3) 0.43538(19) 0.0283(5) Uani d . 1
C C14 0.3045(3) 0.8066(3) 0.5066(2) 0.0281(5) Uani d . 1
H H14 0.4225 0.8371 0.4806 0.034 Uiso calc R 1
C C15 0.3062(3) 0.7698(3) 0.61787(19) 0.0247(5) Uani d . 1
H H15 0.4284 0.7779 0.6690 0.030 Uiso calc R 1

loop_
_atom_site_aniso_label
_atom_site_aniso_U_11
_atom_site_aniso_U_22
_atom_site_aniso_U_33
_atom_site_aniso_U_12
_atom_site_aniso_U_13
_atom_site_aniso_U_23
Cl 0.0192(3) 0.0444(4) 0.0395(4) 0.0122(2) 0.0048(2) 0.0035(3)
F 0.0608(10) 0.0380(8) 0.0225(7) 0.0113(7) 0.0068(7) 0.0110(6)
N1 0.0209(9) 0.0256(9) 0.0193(9) 0.0073(7) 0.0039(7) 0.0038(7)
C2 0.0252(11) 0.0254(11) 0.0199(10) 0.0065(9) 0.0062(9) 0.0036(9)
N3 0.0181(9) 0.0268(9) 0.0195(9) 0.0084(7) 0.0036(7) 0.0071(7)
C4 0.0198(10) 0.0252(11) 0.0202(10) 0.0114(8) 0.0088(8) 0.0109(8)
C5 0.0234(11) 0.0235(10) 0.0196(10) 0.0092(9) 0.0066(9) 0.0070(8)
C6 0.0222(10) 0.0260(11) 0.0196(10) 0.0098(9) 0.0084(8) 0.0099(8)
N6 0.0193(9) 0.0223(9) 0.0199(9) 0.0105(7) 0.0012(7) 0.0026(7)
N7 0.0276(10) 0.0208(9) 0.0218(9) 0.0089(7) 0.0060(8) 0.0049(7)
C8 0.0248(11) 0.0234(11) 0.0245(11) 0.0102(9) 0.0043(9) 0.0059(9)
N9 0.0206(9) 0.0225(9) 0.0220(9) 0.0113(7) 0.0044(7) 0.0062(7)
C9 0.0175(10) 0.0211(10) 0.0230(11) 0.0068(8) 0.0060(8) 0.0041(8)
C10 0.0202(10) 0.0136(9) 0.0205(10) 0.0062(8) 0.0034(8) -0.0001(8)
C11 0.0212(11) 0.0181(10) 0.0258(11) 0.0077(8) 0.0021(9) -0.0004(8)
C12 0.0338(13) 0.0199(11) 0.0240(11) 0.0116(9) -0.0048(9) 0.0002(9)
C13 0.0456(14) 0.0175(10) 0.0202(11) 0.0080(10) 0.0068(10) 0.0043(8)
C14 0.0306(12) 0.0247(11) 0.0266(12) 0.0027(9) 0.0099(10) 0.0050(9)
C15 0.0212(11) 0.0261(11) 0.0249(11) 0.0059(9) 0.0038(9) 0.0047(9)

loop_
_atom_type_symbol
_atom_type_description
_atom_type_scat_dispersion_real
_atom_type_scat_dispersion_imag
_atom_type_scat_source
C C 0.0033 0.0016 'International Tables Vol C Tables 4.2.6.8 and 6.1.1.4'
H H 0.0000 0.0000 'International Tables Vol C Tables 4.2.6.8 and 6.1.1.4'
N N 0.0061 0.0033 'International Tables Vol C Tables 4.2.6.8 and 6.1.1.4'
F F 0.0171 0.0103 'International Tables Vol C Tables 4.2.6.8 and 6.1.1.4'
Cl Cl 0.1484 0.1585 'International Tables Vol C Tables 4.2.6.8 and 6.1.1.4'

loop_
_geom_angle_atom_site_label_1
_geom_angle_atom_site_label_2
_geom_angle_atom_site_label_3
_geom_angle
_geom_angle_publ_flag
C2 N1 C6 118.16(18) yes
N1 C2 N3 129.6(2) yes
N1 C2 H2 115.2 ?
N3 C2 H2 115.2 ?
C2 N3 C4 110.65(18) yes
C2 N3 H3 124.7 ?
C4 N3 H3 124.7 ?
N3 C4 N9 128.00(18) yes
N3 C4 C5 126.74(19) yes
N9 C4 C5 105.26(18) yes
N7 C5 C4 111.41(19) yes
N7 C5 C6 131.81(19) yes
C4 C5 C6 116.77(19) yes
N6 C6 N1 120.48(19) yes
N6 C6 C5 121.48(19) yes
N1 C6 C5 118.03(18) yes
C6 N6 C9 122.76(18) yes
C6 N6 H6 118.6 ?
C9 N6 H6 118.6 ?
C8 N7 C5 102.89(17) yes
N7 C8 N9 114.00(19) yes
N7 C8 H8 123.0 ?
N9 C8 H8 123.0 ?
C8 N9 C4 106.43(17) yes
C8 N9 H9 126.8 ?
C4 N9 H9 126.8 ?
N6 C9 C10 113.70(17) ?
N6 C9 H9A 108.8 ?
C10 C9 H9A 108.8 ?
N6 C9 H9B 108.8 ?
C10 C9 H9B 108.8 ?
H9A C9 H9B 107.7 ?
C15 C10 C11 116.84(19) ?
C15 C10 C9 121.03(18) ?
C11 C10 C9 122.01(18) ?
C12 C11 C10 122.6(2) ?
C12 C11 Cl 117.92(17) ?
C10 C11 Cl 119.49(17) ?
C13 C12 C11 117.1(2) ?
C13 C12 H12 121.5 ?
C11 C12 H12 121.5 ?
F C13 C14 118.2(2) ?
F C13 C12 118.5(2) ?
C14 C13 C12 123.3(2) ?
C13 C14 C15 117.9(2) ?
C13 C14 H14 121.0 ?
C15 C14 H14 121.0 ?
C14 C15 C10 122.3(2) ?
C14 C15 H15 118.9 ?
C10 C15 H15 118.9 ?

loop_
_geom_bond_atom_site_label_1
_geom_bond_atom_site_label_2
_geom_bond_distance
_geom_bond_publ_flag
Cl C11 1.737(2) yes
F C13 1.364(3) yes
N1 C2 1.332(3) yes
N1 C6 1.366(3) yes
C2 N3 1.336(3) yes
C2 H2 0.9500 ?
N3 C4 1.353(3) yes
N3 H3 0.8800 ?
C4 N9 1.365(3) yes
C4 C5 1.386(3) yes
C5 N7 1.385(3) yes
C5 C6 1.407(3) yes
C6 N6 1.344(3) yes
N6 C9 1.449(3) yes
N6 H6 0.8800 ?
N7 C8 1.320(3) ?
C8 N9 1.364(3) yes
C8 H8 0.9500 ?
N9 H9 0.8800 ?
C9 C10 1.516(3) ?
C9 H9A 0.9900 ?
C9 H9B 0.9900 ?
C10 C15 1.389(3) ?
C10 C11 1.392(3) ?
C11 C12 1.389(3) ?
C12 C13 1.373(3) ?
C12 H12 0.9500 ?
C13 C14 1.366(3) ?
C14 C15 1.383(3) ?
C14 H14 0.9500 ?
C15 H15 0.9500 ?

loop_
_geom_hbond_atom_site_label_D
_geom_hbond_atom_site_label_H
_geom_hbond_atom_site_label_A
_geom_hbond_site_symmetry_A
_geom_hbond_distance_DH
_geom_hbond_distance_HA
_geom_hbond_distance_DA
_geom_hbond_angle_DHA
N3 H3 N9 2_767 0.88 2.02 2.870(2) 163
N6 H6 N7 2_677 0.88 2.16 2.953(2) 149
N9 H9 N3 2_767 0.88 2.00 2.870(2) 170
C8 H8 F 1_656 0.95 2.55 3.029(3) 112
C15 H15 Cl 1_655 0.95 2.77 3.459(2) 131

loop_
_geom_torsion_atom_site_label_1
_geom_torsion_atom_site_label_2
_geom_torsion_atom_site_label_3
_geom_torsion_atom_site_label_4
_geom_torsion
_geom_torsion_publ_flag
C6 N1 C2 N3 -0.7(3) ?
N1 C2 N3 C4 0.2(3) ?
C2 N3 C4 N9 179.58(19) ?
C2 N3 C4 C5 -0.1(3) ?
N3 C4 C5 N7 179.61(18) ?
N9 C4 C5 N7 -0.1(2) ?
N3 C4 C5 C6 0.4(3) ?
N9 C4 C5 C6 -179.36(18) ?
C2 N1 C6 N6 -179.03(19) ?
C2 N1 C6 C5 0.9(3) ?
N7 C5 C6 N6 0.1(3) ?
C4 C5 C6 N6 179.16(19) ?
N7 C5 C6 N1 -179.8(2) ?
C4 C5 C6 N1 -0.8(3) ?
N1 C6 N6 C9 2.3(3) yes
C5 C6 N6 C9 -177.61(18) ?
C4 C5 N7 C8 -0.3(2) ?
C6 C5 N7 C8 178.8(2) ?
C5 N7 C8 N9 0.6(2) ?
N7 C8 N9 C4 -0.7(2) ?
N3 C4 N9 C8 -179.3(2) ?
C5 C4 N9 C8 0.4(2) ?
C6 N6 C9 C10 -92.3(2) yes
N6 C9 C10 C15 25.0(3) yes
N6 C9 C10 C11 -159.18(18) ?
C15 C10 C11 C12 0.6(3) ?
C9 C10 C11 C12 -175.38(18) ?
C15 C10 C11 Cl -179.61(15) ?
C9 C10 C11 Cl 4.4(3) ?
C10 C11 C12 C13 0.2(3) ?
Cl C11 C12 C13 -179.61(16) ?
C11 C12 C13 F 179.07(18) ?
C11 C12 C13 C14 -0.3(3) ?
F C13 C14 C15 -179.73(19) ?
C12 C13 C14 C15 -0.4(3) ?
C13 C14 C15 C10 1.2(3) ?
C11 C10 C15 C14 -1.3(3) ?
C9 C10 C15 C14 174.72(19) ?
